data_7154101
loop_
_publ_author_name
'Amara, Z.'
'Bernadat, G.'
'Venot, P.-E.'
'Retailleau, P.'
'Troufflard, C.'
'Dr\`ege, E'
'Le Bideau, F.'
'Joseph, D.'

_publ_section_title
;
 Thermodynamic epimeric equilibration and crystallisation-induced dynamic
 resolution of lobelanine, norlobelanine and related analogues.
;
_journal_issue 48
_journal_name_full 'Organic &amp; biomolecular chemistry'
_journal_page_first 9797
_journal_page_last 9810
_journal_paper_doi 10.1039/c4ob01787k
_journal_volume 12
_journal_year 2014
_chemical_formula_moiety 'C21 H23 N O2'
_chemical_formula_sum 'C21 H23 N O2'
_chemical_formula_weight 321.40
_chemical_name_systematic
;
 ?
;
_space_group_crystal_system monoclinic
_space_group_IT_number 14
_space_group_name_Hall '-P 2ybc'
_space_group_name_H-M_alt 'P 1 21/c 1'
_symmetry_space_group_name_Hall '-P 2ybc'
_symmetry_space_group_name_H-M 'P 1 21/c 1'
_atom_sites_solution_hydrogens mixed
_atom_sites_solution_primary direct
_atom_sites_solution_secondary difmap
_audit_creation_method SHELXL-2012
_cell_angle_alpha 90
_cell_angle_beta 103.339(6)
_cell_angle_gamma 90
_cell_formula_units_Z 4
_cell_length_a 6.3774(3)
_cell_length_b 10.6140(5)
_cell_length_c 26.4051(19)
_cell_measurement_reflns_used 2395
_cell_measurement_temperature 193(2)
_cell_measurement_theta_max 68.0
_cell_measurement_theta_min 3.4
_cell_volume 1739.13(18)
_computing_cell_refinement 'CrystalClear-SM Expert 2.0 r4 (Rigaku, 2009)'
_computing_data_collection 'CrystalClear-SM Expert 2.0 r4 (Rigaku, 2009)'
_computing_data_reduction 'CrystalClear-SM Expert 2.0 r4 (Rigaku, 2009)'
_computing_molecular_graphics 'PLATON (Spek, 2003)'
_computing_publication_material 'SHELXL97 (Sheldrick, 2008)'
_computing_structure_refinement 'SHELXL-2012 (Sheldrick, 2012)'
_computing_structure_solution 'SHELXS97 (Sheldrick, 2008)'
_diffrn_ambient_temperature 193(2)
_diffrn_detector_type 'RAPID II large area curved imaging plate detector '
_diffrn_measured_fraction_theta_full 0.977
_diffrn_measured_fraction_theta_max 0.975
_diffrn_measurement_device_type 'Rigaku rapid II RAXIS conversion'
_diffrn_measurement_method 'profile data from \w-scans'
_diffrn_radiation_monochromator graphite
_diffrn_radiation_source 'fine-focus sealed tube'
_diffrn_radiation_type CuK\a
_diffrn_radiation_wavelength 1.54187
_diffrn_reflns_av_R_equivalents 0.0400
_diffrn_reflns_av_unetI/netI 0.0459
_diffrn_reflns_Laue_measured_fraction_full 0.977
_diffrn_reflns_Laue_measured_fraction_max 0.975
_diffrn_reflns_limit_h_max 7
_diffrn_reflns_limit_h_min -5
_diffrn_reflns_limit_k_max 12
_diffrn_reflns_limit_k_min -8
_diffrn_reflns_limit_l_max 31
_diffrn_reflns_limit_l_min -31
_diffrn_reflns_number 8145
_diffrn_reflns_point_group_measured_fraction_full 0.977
_diffrn_reflns_point_group_measured_fraction_max 0.975
_diffrn_reflns_theta_full 67.687
_diffrn_reflns_theta_max 68.250
_diffrn_reflns_theta_min 3.440
_exptl_absorpt_coefficient_mu 0.617
_exptl_absorpt_correction_T_max 1.000
_exptl_absorpt_correction_T_min 0.767
_exptl_absorpt_correction_type multi-scan
_exptl_absorpt_process_details 'FS_ABSCOR (Rigaku, 2009)'
_exptl_crystal_colour colourless
_exptl_crystal_density_diffrn 1.228
_exptl_crystal_description parallelepiped
_exptl_crystal_F_000 688
_exptl_crystal_size_max 0.59
_exptl_crystal_size_mid 0.18
_exptl_crystal_size_min 0.16
_refine_diff_density_max 0.255
_refine_diff_density_min -0.292
_refine_diff_density_rms 0.063
_refine_ls_extinction_coef 0.0035(4)
_refine_ls_extinction_expression Fc^*^=kFc[1+0.001xFc^2^\l^3^/sin(2\q)]^-1/4^
_refine_ls_extinction_method SHELXL
_refine_ls_goodness_of_fit_ref 1.131
_refine_ls_hydrogen_treatment mixed
_refine_ls_matrix_type full
_refine_ls_number_parameters 221
_refine_ls_number_reflns 3103
_refine_ls_number_restraints 0
_refine_ls_restrained_S_all 1.131
_refine_ls_R_factor_all 0.1039
_refine_ls_R_factor_gt 0.0512
_refine_ls_shift/su_max 0.000
_refine_ls_shift/su_mean 0.000
_refine_ls_structure_factor_coef Fsqd
_refine_ls_weighting_details
;
 w=1/[\s^2^(Fo^2^)+(0.0513P)^2^+1.6323P]
 where P=(Fo^2^+2Fc^2^)/3
;
_refine_ls_weighting_scheme calc
_refine_ls_wR_factor_gt 0.1179
_refine_ls_wR_factor_ref 0.1894
_reflns_Friedel_coverage 0.000
_reflns_number_gt 1792
_reflns_number_total 3103
_reflns_threshold_expression 'I > 2\s(I)'
_cod_data_source_file c4ob01787k2.cif
_cod_data_source_block compound_cis_2a
_cod_depositor_comments 'Adding full bibliography for 7154101--7154103.cif.'
_cod_database_code 7154101
_shelx_space_group_comment
;
The symmetry employed for this shelxl refinement is uniquely defined
by the following loop, which should always be used as a source of
symmetry information in preference to the above space-group names.
They are only intended as comments.
;
_shelxl_version_number 2012-9

loop_
_space_group_symop_operation_xyz
'x, y, z'
'-x, y+1/2, -z+1/2'
'-x, -y, -z'
'x, -y-1/2, z-1/2'

loop_
_atom_site_label
_atom_site_type_symbol
_atom_site_fract_x
_atom_site_fract_y
_atom_site_fract_z
_atom_site_U_iso_or_equiv
_atom_site_adp_type
_atom_site_occupancy
_atom_site_site_symmetry_order
_atom_site_calc_flag
_atom_site_refinement_flags_posn
_atom_site_refinement_flags_adp
O1 O 0.0198(5) -0.6539(2) -0.07678(9) 0.0741(8) Uani 1 1 d . .
O2 O -0.0984(4) -0.7284(2) -0.22413(9) 0.0706(8) Uani 1 1 d . .
N1 N 0.1667(4) -0.8759(3) -0.13065(9) 0.0449(6) Uani 1 1 d . .
H1N H 0.068(5) -0.814(3) -0.1345(12) 0.054 Uiso 1 1 d . U
C2 C 0.3345(5) -0.8309(3) -0.08669(11) 0.0486(8) Uani 1 1 d . .
H2 H 0.3811 -0.7467 -0.0947 0.058 Uiso 1 1 calc R U
C3 C 0.5264(5) -0.9210(3) -0.07817(14) 0.0618(9) Uani 1 1 d . .
H3A H 0.6422 -0.8883 -0.0508 0.074 Uiso 1 1 calc R U
H3B H 0.4842 -1.0023 -0.0670 0.074 Uiso 1 1 calc R U
C4 C 0.6060(5) -0.9374(4) -0.12740(15) 0.0702(11) Uani 1 1 d . .
H4A H 0.6623 -0.8580 -0.1367 0.084 Uiso 1 1 calc R U
H4B H 0.7219 -0.9988 -0.1215 0.084 Uiso 1 1 calc R U
C5 C 0.4256(5) -0.9811(3) -0.17120(13) 0.0562(9) Uani 1 1 d . .
H5A H 0.3772 -1.0638 -0.1631 0.067 Uiso 1 1 calc R U
H5B H 0.4770 -0.9879 -0.2029 0.067 Uiso 1 1 calc R U
C6 C 0.2384(5) -0.8889(3) -0.17944(11) 0.0470(7) Uani 1 1 d . .
H6 H 0.2862 -0.8066 -0.1894 0.056 Uiso 1 1 calc R U
C7 C 0.0491(5) -0.9341(3) -0.22148(11) 0.0491(8) Uani 1 1 d . .
H7A H 0.1027 -0.9624 -0.2511 0.059 Uiso 1 1 calc R U
H7B H -0.0153 -1.0062 -0.2083 0.059 Uiso 1 1 calc R U
C8 C -0.1241(5) -0.8368(3) -0.24006(11) 0.0482(8) Uani 1 1 d . .
C9 C -0.3273(5) -0.8741(3) -0.27775(10) 0.0422(7) Uani 1 1 d . .
C10 C -0.3504(6) -0.9880(3) -0.30421(12) 0.0559(9) Uani 1 1 d . .
H10 H -0.2366 -1.0449 -0.2989 0.067 Uiso 1 1 calc R U
C11 C -0.5443(6) -1.0164(3) -0.33866(13) 0.0649(10) Uani 1 1 d . .
H11 H -0.5596 -1.0927 -0.3564 0.078 Uiso 1 1 calc R U
C12 C -0.7142(6) -0.9332(3) -0.34690(13) 0.0637(9) Uani 1 1 d . .
H12 H -0.8441 -0.9528 -0.3699 0.076 Uiso 1 1 calc R U
C13 C -0.6886(6) -0.8203(3) -0.32057(12) 0.0589(9) Uani 1 1 d . .
H13 H -0.8020 -0.7630 -0.3262 0.071 Uiso 1 1 calc R U
C14 C -0.4977(5) -0.7906(3) -0.28590(11) 0.0499(8) Uani 1 1 d . .
H14 H -0.4838 -0.7144 -0.2681 0.060 Uiso 1 1 calc R U
C15 C 0.2430(5) -0.8240(3) -0.03865(11) 0.0537(8) Uani 1 1 d . .
H15A H 0.1853 -0.9061 -0.0331 0.064 Uiso 1 1 calc R U
H15B H 0.3601 -0.8062 -0.0089 0.064 Uiso 1 1 calc R U
C16 C 0.0695(6) -0.7273(3) -0.04037(11) 0.0519(8) Uani 1 1 d . .
C17 C -0.0423(5) -0.7214(3) 0.00340(11) 0.0479(8) Uani 1 1 d . .
C18 C -0.1864(6) -0.6235(3) 0.00482(13) 0.0591(9) Uani 1 1 d . .
H18 H -0.2086 -0.5616 -0.0208 0.071 Uiso 1 1 calc R U
C19 C -0.2964(6) -0.6180(4) 0.04412(14) 0.0652(10) Uani 1 1 d . .
H19 H -0.3899 -0.5514 0.0453 0.078 Uiso 1 1 calc R U
C20 C -0.2680(6) -0.7109(4) 0.08168(13) 0.0628(10) Uani 1 1 d . .
H20 H -0.3436 -0.7074 0.1078 0.075 Uiso 1 1 calc R U
C21 C -0.1284(6) -0.8083(3) 0.08036(12) 0.0575(9) Uani 1 1 d . .
H21 H -0.1114 -0.8716 0.1054 0.069 Uiso 1 1 calc R U
C22 C -0.0128(5) -0.8132(3) 0.04215(12) 0.0537(8) Uani 1 1 d . .
H22 H 0.0854 -0.8781 0.0423 0.064 Uiso 1 1 calc R U

loop_
_atom_site_aniso_label
_atom_site_aniso_U_11
_atom_site_aniso_U_22
_atom_site_aniso_U_33
_atom_site_aniso_U_23
_atom_site_aniso_U_13
_atom_site_aniso_U_12
O1 0.117(2) 0.0589(15) 0.0510(14) 0.0135(12) 0.0284(14) 0.0225(15)
O2 0.0878(18) 0.0426(13) 0.0687(16) -0.0058(12) -0.0079(13) 0.0055(12)
N1 0.0424(13) 0.0560(16) 0.0368(13) 0.0013(12) 0.0100(11) 0.0035(12)
C2 0.0488(17) 0.0467(17) 0.0480(17) 0.0050(14) 0.0061(14) -0.0020(14)
C3 0.0468(18) 0.064(2) 0.070(2) 0.0110(18) 0.0023(16) -0.0012(16)
C4 0.052(2) 0.073(3) 0.090(3) 0.020(2) 0.025(2) 0.0063(18)
C5 0.061(2) 0.0523(19) 0.063(2) 0.0138(16) 0.0314(17) 0.0137(16)
C6 0.0526(17) 0.0476(17) 0.0441(16) 0.0064(14) 0.0178(14) 0.0012(14)
C7 0.066(2) 0.0450(17) 0.0407(16) 0.0026(13) 0.0210(15) 0.0081(15)
C8 0.068(2) 0.0401(16) 0.0373(15) 0.0056(13) 0.0130(14) 0.0022(15)
C9 0.0541(17) 0.0387(15) 0.0329(14) 0.0027(12) 0.0084(13) -0.0007(13)
C10 0.077(2) 0.0473(18) 0.0444(17) -0.0006(14) 0.0168(17) 0.0050(17)
C11 0.082(3) 0.056(2) 0.055(2) -0.0144(17) 0.0130(19) -0.0058(19)
C12 0.070(2) 0.063(2) 0.057(2) -0.0067(18) 0.0116(18) -0.0066(19)
C13 0.065(2) 0.059(2) 0.0499(18) 0.0018(16) 0.0092(16) 0.0012(17)
C14 0.067(2) 0.0445(17) 0.0381(15) 0.0026(13) 0.0111(14) -0.0001(15)
C15 0.067(2) 0.0490(18) 0.0392(16) 0.0012(14) -0.0003(15) -0.0056(16)
C16 0.077(2) 0.0386(16) 0.0375(15) -0.0027(13) 0.0082(15) -0.0043(16)
C17 0.0597(19) 0.0429(17) 0.0369(15) -0.0015(13) 0.0024(14) -0.0084(14)
C18 0.079(2) 0.0462(19) 0.0506(19) 0.0046(15) 0.0117(17) -0.0015(17)
C19 0.072(2) 0.064(2) 0.061(2) -0.0011(18) 0.0193(18) -0.0020(19)
C20 0.074(2) 0.071(2) 0.0442(18) -0.0028(17) 0.0161(17) -0.014(2)
C21 0.065(2) 0.061(2) 0.0444(17) 0.0033(16) 0.0072(16) -0.0145(18)
C22 0.063(2) 0.0521(19) 0.0426(16) 0.0027(15) 0.0042(15) -0.0043(16)

loop_
_atom_type_symbol
_atom_type_description
_atom_type_scat_dispersion_real
_atom_type_scat_dispersion_imag
_atom_type_scat_source
C C 0.0181 0.0091 'International Tables Vol C Tables 4.2.6.8 and 6.1.1.4'
H H 0.0000 0.0000 'International Tables Vol C Tables 4.2.6.8 and 6.1.1.4'
N N 0.0311 0.0180 'International Tables Vol C Tables 4.2.6.8 and 6.1.1.4'
O O 0.0492 0.0322 'International Tables Vol C Tables 4.2.6.8 and 6.1.1.4'

loop_
_geom_angle_atom_site_label_1
_geom_angle_atom_site_label_2
_geom_angle_atom_site_label_3
_geom_angle
C2 N1 C6 114.0(2)
C2 N1 H1N 102(2)
C6 N1 H1N 109(2)
N1 C2 C15 109.1(2)
N1 C2 C3 109.1(3)
C15 C2 C3 110.9(3)
N1 C2 H2 109.3
C15 C2 H2 109.2
C3 C2 H2 109.2
C4 C3 C2 111.2(3)
C4 C3 H3A 109.4
C2 C3 H3A 109.4
C4 C3 H3B 109.4
C2 C3 H3B 109.4
H3A C3 H3B 108.0
C5 C4 C3 110.3(3)
C5 C4 H4A 109.6
C3 C4 H4A 109.6
C5 C4 H4B 109.6
C3 C4 H4B 109.6
H4A C4 H4B 108.1
C4 C5 C6 110.3(3)
C4 C5 H5A 109.6
C6 C5 H5A 109.6
C4 C5 H5B 109.6
C6 C5 H5B 109.6
H5A C5 H5B 108.1
N1 C6 C7 108.3(2)
N1 C6 C5 109.1(2)
C7 C6 C5 111.5(3)
N1 C6 H6 109.3
C7 C6 H6 109.3
C5 C6 H6 109.3
C8 C7 C6 114.9(3)
C8 C7 H7A 108.5
C6 C7 H7A 108.5
C8 C7 H7B 108.5
C6 C7 H7B 108.5
H7A C7 H7B 107.5
O2 C8 C9 120.4(3)
O2 C8 C7 120.1(3)
C9 C8 C7 119.5(3)
C14 C9 C10 119.6(3)
C14 C9 C8 117.6(3)
C10 C9 C8 122.8(3)
C9 C10 C11 119.6(3)
C9 C10 H10 120.2
C11 C10 H10 120.2
C12 C11 C10 120.9(3)
C12 C11 H11 119.5
C10 C11 H11 119.5
C13 C12 C11 118.8(3)
C13 C12 H12 120.6
C11 C12 H12 120.6
C12 C13 C14 121.2(3)
C12 C13 H13 119.4
C14 C13 H13 119.4
C9 C14 C13 119.9(3)
C9 C14 H14 120.1
C13 C14 H14 120.1
C16 C15 C2 115.5(3)
C16 C15 H15A 108.4
C2 C15 H15A 108.4
C16 C15 H15B 108.4
C2 C15 H15B 108.4
H15A C15 H15B 107.5
O1 C16 C17 120.0(3)
O1 C16 C15 121.0(3)
C17 C16 C15 119.0(3)
C18 C17 C22 118.7(3)
C18 C17 C16 119.2(3)
C22 C17 C16 122.1(3)
C19 C18 C17 120.3(3)
C19 C18 H18 119.9
C17 C18 H18 119.9
C20 C19 C18 120.3(4)
C20 C19 H19 119.9
C18 C19 H19 119.9
C21 C20 C19 120.0(3)
C21 C20 H20 120.0
C19 C20 H20 120.0
C20 C21 C22 120.4(3)
C20 C21 H21 119.8
C22 C21 H21 119.8
C21 C22 C17 120.3(3)
C21 C22 H22 119.8
C17 C22 H22 119.8

loop_
_geom_bond_atom_site_label_1
_geom_bond_atom_site_label_2
_geom_bond_distance
O1 C16 1.221(3)
O2 C8 1.223(3)
N1 C2 1.465(4)
N1 C6 1.470(3)
N1 H1N 0.90(3)
C2 C15 1.515(4)
C2 C3 1.528(4)
C2 H2 0.9800
C3 C4 1.511(5)
C3 H3A 0.9700
C3 H3B 0.9700
C4 C5 1.504(5)
C4 H4A 0.9700
C4 H4B 0.9700
C5 C6 1.520(4)
C5 H5A 0.9700
C5 H5B 0.9700
C6 C7 1.517(4)
C6 H6 0.9800
C7 C8 1.509(4)
C7 H7A 0.9700
C7 H7B 0.9700
C8 C9 1.494(4)
C9 C14 1.380(4)
C9 C10 1.386(4)
C10 C11 1.389(5)
C10 H10 0.9300
C11 C12 1.376(5)
C11 H11 0.9300
C12 C13 1.376(5)
C12 H12 0.9300
C13 C14 1.381(4)
C13 H13 0.9300
C14 H14 0.9300
C15 C16 1.503(5)
C15 H15A 0.9700
C15 H15B 0.9700
C16 C17 1.493(4)
C17 C18 1.394(4)
C17 C22 1.394(4)
C18 C19 1.381(5)
C18 H18 0.9300
C19 C20 1.381(5)
C19 H19 0.9300
C20 C21 1.370(5)
C20 H20 0.9300
C21 C22 1.381(4)
C21 H21 0.9300
C22 H22 0.9300

loop_
_geom_torsion_atom_site_label_1
_geom_torsion_atom_site_label_2
_geom_torsion_atom_site_label_3
_geom_torsion_atom_site_label_4
_geom_torsion
C6 N1 C2 C15 -178.9(3)
C6 N1 C2 C3 -57.6(3)
N1 C2 C3 C4 54.8(4)
C15 C2 C3 C4 174.9(3)
C2 C3 C4 C5 -55.8(4)
C3 C4 C5 C6 56.9(4)
C2 N1 C6 C7 -179.2(2)
C2 N1 C6 C5 59.2(3)
C4 C5 C6 N1 -57.3(3)
C4 C5 C6 C7 -176.9(3)
N1 C6 C7 C8 72.2(3)
C5 C6 C7 C8 -167.7(2)
C6 C7 C8 O2 5.3(4)
C6 C7 C8 C9 -174.4(2)
O2 C8 C9 C14 -12.2(4)
C7 C8 C9 C14 167.5(3)
O2 C8 C9 C10 168.0(3)
C7 C8 C9 C10 -12.3(4)
C14 C9 C10 C11 0.1(5)
C8 C9 C10 C11 179.9(3)
C9 C10 C11 C12 0.0(5)
C10 C11 C12 C13 0.4(5)
C11 C12 C13 C14 -0.8(5)
C10 C9 C14 C13 -0.5(4)
C8 C9 C14 C13 179.6(3)
C12 C13 C14 C9 0.9(5)
N1 C2 C15 C16 -66.5(3)
C3 C2 C15 C16 173.4(3)
C2 C15 C16 O1 -5.3(5)
C2 C15 C16 C17 174.9(3)
O1 C16 C17 C18 -6.8(5)
C15 C16 C17 C18 173.1(3)
O1 C16 C17 C22 171.1(3)
C15 C16 C17 C22 -9.0(4)
C22 C17 C18 C19 0.2(5)
C16 C17 C18 C19 178.2(3)
C17 C18 C19 C20 -1.4(5)
C18 C19 C20 C21 0.7(5)
C19 C20 C21 C22 1.1(5)
C20 C21 C22 C17 -2.2(5)
C18 C17 C22 C21 1.6(5)
C16 C17 C22 C21 -176.3(3)
